data_7203202
loop_
_publ_author_name
'Zeng, Qingdao'
'Wu, Dongxia'
'Ma, Hongwei'
'Shu, Chuying'
'Li, Yan'
'Wang, Chen'

_publ_section_title
;
 Polymeric hydrogen-bonded supramolecules by self-assembling of
 adamantane derivatives with bipyridines
;
_journal_issue 2
_journal_name_full CrystEngComm
_journal_page_first 189
_journal_paper_doi 10.1039/b516212b
_journal_volume 8
_journal_year 2006
_chemical_formula_sum 'C22 H24 N2 O4 S2'
_chemical_formula_weight 444.55
_chemical_name_systematic
;
?
;
_space_group_IT_number 14
_symmetry_cell_setting monoclinic
_symmetry_space_group_name_Hall '-P 2yn'
_symmetry_space_group_name_H-M 'P 1 21/n 1'
_atom_sites_solution_hydrogens geom
_atom_sites_solution_primary direct
_atom_sites_solution_secondary difmap
_audit_creation_method SHELXL-97
_cell_angle_alpha 90.00
_cell_angle_beta 113.90(3)
_cell_angle_gamma 90.00
_cell_formula_units_Z 4
_cell_length_a 11.764(2)
_cell_length_b 15.841(3)
_cell_length_c 12.322(3)
_cell_measurement_reflns_used 18372
_cell_measurement_temperature 293(2)
_cell_measurement_theta_max 27.33
_cell_measurement_theta_min 2.02
_cell_volume 2099.4(9)
_computing_cell_refinement 'Rapid Auto(Rigaku 2001)'
_computing_data_collection 'Rapid Auto(Rigaku 2001)'
_computing_data_reduction 'Rapid Auto(Rigaku 2001)'
_computing_structure_refinement 'SHELXL-97 (Sheldrick, 1997)'
_computing_structure_solution 'SHELXS-97 (Sheldrick, 1990)'
_diffrn_ambient_temperature 293(2)
_diffrn_measured_fraction_theta_full 0.995
_diffrn_measured_fraction_theta_max 0.995
_diffrn_measurement_device_type 'Rigaku Raxis Rapid IP'
_diffrn_measurement_method '\w oscillation'
_diffrn_radiation_monochromator graphite
_diffrn_radiation_source 'Rotating Anode'
_diffrn_radiation_type MoK\a
_diffrn_radiation_wavelength 0.71073
_diffrn_reflns_av_R_equivalents 0.0425
_diffrn_reflns_av_sigmaI/netI 0.0373
_diffrn_reflns_limit_h_max 15
_diffrn_reflns_limit_h_min -14
_diffrn_reflns_limit_k_max 20
_diffrn_reflns_limit_k_min -18
_diffrn_reflns_limit_l_max 14
_diffrn_reflns_limit_l_min -15
_diffrn_reflns_number 18372
_diffrn_reflns_theta_full 27.33
_diffrn_reflns_theta_max 27.33
_diffrn_reflns_theta_min 2.02
_exptl_absorpt_coefficient_mu 0.286
_exptl_absorpt_correction_T_max 0.9557
_exptl_absorpt_correction_T_min 0.8352
_exptl_absorpt_correction_type empirical
_exptl_absorpt_process_details Abscor
_exptl_crystal_colour colorless
_exptl_crystal_density_diffrn 1.406
_exptl_crystal_density_method 'not measured'
_exptl_crystal_description prism
_exptl_crystal_F_000 936
_exptl_crystal_size_max 0.65
_exptl_crystal_size_mid 0.58
_exptl_crystal_size_min 0.16
_refine_diff_density_max 0.229
_refine_diff_density_min -0.332
_refine_diff_density_rms 0.071
_refine_ls_extinction_method none
_refine_ls_goodness_of_fit_ref 1.022
_refine_ls_hydrogen_treatment mixed
_refine_ls_matrix_type full
_refine_ls_number_parameters 271
_refine_ls_number_reflns 4711
_refine_ls_number_restraints 0
_refine_ls_restrained_S_all 1.022
_refine_ls_R_factor_all 0.0541
_refine_ls_R_factor_gt 0.0406
_refine_ls_shift/su_max 0.001
_refine_ls_shift/su_mean 0.000
_refine_ls_structure_factor_coef Fsqd
_refine_ls_weighting_details 'calc w=1/[\s^2^(Fo^2^)+(0.0709P)^2^+0.0000P] where P=(Fo^2^+2Fc^2^)/3'
_refine_ls_weighting_scheme calc
_refine_ls_wR_factor_gt 0.1059
_refine_ls_wR_factor_ref 0.1115
_reflns_number_gt 3754
_reflns_number_total 4711
_reflns_threshold_expression >2sigma(I)
_cod_data_source_file b516212b.txt
_cod_data_source_block compound_6
_cod_depositor_comments
;
The following automatic conversions were performed:
'_exptl_absorpt_correction_type' value 'Empirical' changed to 'empirical'
according to '/home/saulius/struct/CIF-dictionaries/cif_core.dic'
dictionary named 'cif_core.dic' version 2.4.1 from 2010-06-29.

Automatic conversion script
Id: cif_fix_enum 1527 2010-12-29 10:47:43Z saulius 

The following automatic conversions were performed:

'_symmetry_cell_setting' tag value 'Monclinic' was replaced with
'monoclinic' value.

Automatic conversion script
Id: cif_fix_values 1646 2011-03-28 12:23:43Z adriana 
;
_cod_original_cell_volume 2099.5(7)
_cod_original_sg_symbol_H-M P2(1)/n
_cod_database_code 7203202

loop_
_symmetry_equiv_pos_as_xyz
'x, y, z'
'-x+1/2, y+1/2, -z+1/2'
'-x, -y, -z'
'x-1/2, -y-1/2, z-1/2'

loop_
_atom_site_label
_atom_site_type_symbol
_atom_site_fract_x
_atom_site_fract_y
_atom_site_fract_z
_atom_site_U_iso_or_equiv
_atom_site_adp_type
_atom_site_occupancy
_atom_site_symmetry_multiplicity
_atom_site_calc_flag
_atom_site_refinement_flags
_atom_site_disorder_assembly
_atom_site_disorder_group
S1 S 0.51693(4) 0.19360(3) 0.11210(4) 0.04439(13) Uani 1 1 d . . .
S2 S 0.63501(4) 0.29100(3) 0.12801(3) 0.04622(13) Uani 1 1 d . . .
O1 O -0.07231(12) 0.05319(8) -0.13855(12) 0.0593(4) Uani 1 1 d . . .
O2 O 0.12256(11) 0.06890(8) -0.11892(11) 0.0526(3) Uani 1 1 d . . .
H2A H 0.1002 0.0355 -0.1745 0.063 Uiso 1 1 calc R . .
O3 O -0.03957(11) 0.41829(8) -0.15084(11) 0.0565(3) Uani 1 1 d . . .
H3C H -0.0349 0.4550 -0.1958 0.068 Uiso 1 1 calc R . .
O4 O 0.16472(12) 0.43344(9) -0.07044(13) 0.0681(4) Uani 1 1 d . . .
N1 N 0.53864(13) 0.02764(8) -0.18137(11) 0.0427(3) Uani 1 1 d . . .
N2 N 0.44955(15) 0.46226(9) -0.19336(13) 0.0501(3) Uani 1 1 d . . .
C1 C 0.02670(14) 0.08876(9) -0.09378(13) 0.0359(3) Uani 1 1 d . . .
C2 C 0.05218(12) 0.16247(9) -0.00830(11) 0.0299(3) Uani 1 1 d . . .
C3 C -0.05302(14) 0.17014(10) 0.03453(13) 0.0356(3) Uani 1 1 d . . .
H3A H -0.1321 0.1754 -0.0333 0.043 Uiso 1 1 calc R . .
H3B H -0.0557 0.1196 0.0779 0.043 Uiso 1 1 calc R . .
C4 C -0.03203(15) 0.24749(10) 0.11491(14) 0.0401(4) Uani 1 1 d . . .
H4A H -0.0993 0.2512 0.1424 0.048 Uiso 1 1 calc R . .
C5 C -0.03260(15) 0.32697(10) 0.04419(14) 0.0382(3) Uani 1 1 d . . .
H5A H -0.0220 0.3765 0.0936 0.046 Uiso 1 1 calc R . .
H5B H -0.1117 0.3318 -0.0237 0.046 Uiso 1 1 calc R . .
C6 C 0.07374(13) 0.32204(9) 0.00180(12) 0.0316(3) Uani 1 1 d . . .
C7 C 0.19845(14) 0.31303(10) 0.11006(13) 0.0394(3) Uani 1 1 d . . .
H7A H 0.2658 0.3098 0.0840 0.047 Uiso 1 1 calc R . .
H7B H 0.2122 0.3620 0.1611 0.047 Uiso 1 1 calc R . .
C8 C 0.19673(15) 0.23294(10) 0.17926(13) 0.0415(4) Uani 1 1 d . . .
H8A H 0.2763 0.2278 0.2482 0.050 Uiso 1 1 calc R . .
C9 C 0.17690(13) 0.15446(10) 0.10042(13) 0.0380(3) Uani 1 1 d . . .
H9A H 0.1764 0.1042 0.1452 0.046 Uiso 1 1 calc R . .
H9B H 0.2443 0.1494 0.0746 0.046 Uiso 1 1 calc R . .
C10 C 0.05539(12) 0.24312(8) -0.07730(12) 0.0297(3) Uani 1 1 d . . .
H10A H -0.0219 0.2482 -0.1472 0.036 Uiso 1 1 calc R . .
H10B H 0.1229 0.2392 -0.1032 0.036 Uiso 1 1 calc R . .
C11 C 0.09204(17) 0.23859(12) 0.22199(14) 0.0489(4) Uani 1 1 d . . .
H11A H 0.1052 0.2869 0.2740 0.059 Uiso 1 1 calc R . .
H11B H 0.0913 0.1882 0.2663 0.059 Uiso 1 1 calc R . .
C12 C 0.07291(14) 0.39785(9) -0.07457(13) 0.0381(3) Uani 1 1 d . . .
C13 C 0.43071(16) 0.04800(11) -0.17646(15) 0.0483(4) Uani 1 1 d . . .
H13A H 0.3580 0.0268 -0.2350 0.058 Uiso 1 1 calc R . .
C14 C 0.42075(15) 0.09864(11) -0.08962(15) 0.0435(4) Uani 1 1 d . . .
H14A H 0.3436 0.1108 -0.0893 0.052 Uiso 1 1 calc R . .
C15 C 0.52878(14) 0.13078(9) -0.00302(12) 0.0341(3) Uani 1 1 d . . .
C16 C 0.64174(14) 0.10974(10) -0.00611(13) 0.0385(3) Uani 1 1 d . . .
H16A H 0.7159 0.1299 0.0515 0.046 Uiso 1 1 calc R . .
C17 C 0.64224(15) 0.05839(10) -0.09625(14) 0.0412(3) Uani 1 1 d . . .
H17A H 0.7183 0.0445 -0.0979 0.049 Uiso 1 1 calc R . .
C18 C 0.38461(16) 0.40124(11) -0.17059(15) 0.0468(4) Uani 1 1 d . . .
H18A H 0.3014 0.3950 -0.2218 0.056 Uiso 1 1 calc R . .
C19 C 0.43346(15) 0.34649(11) -0.07528(14) 0.0420(4) Uani 1 1 d . . .
H19A H 0.3844 0.3045 -0.0635 0.050 Uiso 1 1 calc R . .
C20 C 0.55660(14) 0.35556(9) 0.00210(12) 0.0364(3) Uani 1 1 d . . .
C21 C 0.62529(17) 0.41962(11) -0.01867(15) 0.0466(4) Uani 1 1 d . . .
H21A H 0.7080 0.4282 0.0323 0.056 Uiso 1 1 calc R . .
C22 C 0.56798(19) 0.47068(11) -0.11706(16) 0.0536(5) Uani 1 1 d . . .
H22A H 0.6148 0.5134 -0.1308 0.064 Uiso 1 1 calc R . .

loop_
_atom_site_aniso_label
_atom_site_aniso_U_11
_atom_site_aniso_U_22
_atom_site_aniso_U_33
_atom_site_aniso_U_23
_atom_site_aniso_U_13
_atom_site_aniso_U_12
S1 0.0590(3) 0.0428(2) 0.0426(2) 0.00106(16) 0.0322(2) -0.00034(17)
S2 0.0507(3) 0.0436(2) 0.0371(2) -0.00381(16) 0.01034(18) -0.00371(17)
O1 0.0498(7) 0.0592(8) 0.0724(8) -0.0306(7) 0.0284(6) -0.0211(6)
O2 0.0499(7) 0.0516(7) 0.0651(8) -0.0235(6) 0.0323(6) -0.0064(5)
O3 0.0497(7) 0.0541(8) 0.0607(7) 0.0270(6) 0.0172(6) 0.0025(6)
O4 0.0546(8) 0.0644(9) 0.0799(9) 0.0269(7) 0.0218(7) -0.0166(6)
N1 0.0536(8) 0.0329(7) 0.0431(7) -0.0037(6) 0.0212(6) -0.0044(6)
N2 0.0667(10) 0.0410(8) 0.0495(8) 0.0042(6) 0.0306(7) 0.0021(7)
C1 0.0396(8) 0.0314(7) 0.0377(7) 0.0002(6) 0.0169(6) -0.0011(6)
C2 0.0277(7) 0.0297(7) 0.0322(7) -0.0004(5) 0.0122(5) -0.0019(5)
C3 0.0342(7) 0.0358(8) 0.0414(8) 0.0006(6) 0.0199(6) -0.0056(6)
C4 0.0468(9) 0.0407(9) 0.0443(8) -0.0026(7) 0.0304(7) -0.0024(7)
C5 0.0408(8) 0.0345(8) 0.0455(8) -0.0033(6) 0.0238(7) 0.0020(6)
C6 0.0321(7) 0.0291(7) 0.0346(7) 0.0003(5) 0.0144(6) -0.0033(5)
C7 0.0365(8) 0.0385(8) 0.0381(8) -0.0042(6) 0.0100(6) -0.0103(6)
C8 0.0392(8) 0.0442(8) 0.0304(7) 0.0010(6) 0.0030(6) -0.0055(7)
C9 0.0327(7) 0.0366(8) 0.0394(8) 0.0053(6) 0.0092(6) 0.0013(6)
C10 0.0270(7) 0.0328(7) 0.0294(6) 0.0000(5) 0.0116(5) -0.0028(5)
C11 0.0711(12) 0.0462(9) 0.0331(8) -0.0021(7) 0.0251(8) -0.0084(8)
C12 0.0432(8) 0.0305(7) 0.0420(8) -0.0006(6) 0.0186(7) -0.0044(6)
C13 0.0463(9) 0.0426(9) 0.0493(9) -0.0057(7) 0.0126(8) -0.0099(7)
C14 0.0361(8) 0.0462(9) 0.0495(9) 0.0007(7) 0.0186(7) -0.0017(7)
C15 0.0414(8) 0.0299(7) 0.0351(7) 0.0048(6) 0.0197(6) -0.0010(6)
C16 0.0370(8) 0.0410(8) 0.0389(8) -0.0026(6) 0.0167(6) -0.0038(6)
C17 0.0442(9) 0.0374(8) 0.0464(8) -0.0023(7) 0.0229(7) -0.0010(6)
C18 0.0468(9) 0.0482(9) 0.0458(9) 0.0024(7) 0.0192(7) 0.0026(7)
C19 0.0413(8) 0.0425(9) 0.0454(8) 0.0016(7) 0.0210(7) -0.0033(6)
C20 0.0457(8) 0.0339(7) 0.0350(7) -0.0065(6) 0.0218(7) -0.0010(6)
C21 0.0509(9) 0.0440(9) 0.0463(9) -0.0095(7) 0.0211(8) -0.0133(7)
C22 0.0726(13) 0.0399(9) 0.0583(11) -0.0031(8) 0.0367(10) -0.0140(8)

loop_
_atom_type_symbol
_atom_type_description
_atom_type_scat_dispersion_real
_atom_type_scat_dispersion_imag
_atom_type_scat_source
C C 0.0033 0.0016 'International Tables Vol C Tables 4.2.6.8 and 6.1.1.4'
H H 0.0000 0.0000 'International Tables Vol C Tables 4.2.6.8 and 6.1.1.4'
N N 0.0061 0.0033 'International Tables Vol C Tables 4.2.6.8 and 6.1.1.4'
O O 0.0106 0.0060 'International Tables Vol C Tables 4.2.6.8 and 6.1.1.4'
S S 0.1246 0.1234 'International Tables Vol C Tables 4.2.6.8 and 6.1.1.4'

loop_
_geom_angle_atom_site_label_1
_geom_angle_atom_site_label_2
_geom_angle_atom_site_label_3
_geom_angle
_geom_angle_site_symmetry_1
_geom_angle_site_symmetry_3
_geom_angle_publ_flag
C15 S1 S2 103.28(5) . . ?
C20 S2 S1 105.10(6) . . ?
C13 N1 C17 117.25(14) . . ?
C18 N2 C22 116.66(15) . . ?
O1 C1 O2 122.56(14) . . ?
O1 C1 C2 123.95(14) . . ?
O2 C1 C2 113.44(12) . . ?
C1 C2 C3 109.84(11) . . ?
C1 C2 C9 113.01(12) . . ?
C3 C2 C9 108.92(11) . . ?
C1 C2 C10 107.24(11) . . ?
C3 C2 C10 109.09(11) . . ?
C9 C2 C10 108.67(11) . . ?
C4 C3 C2 110.16(12) . . ?
C11 C4 C5 110.51(13) . . ?
C11 C4 C3 109.40(13) . . ?
C5 C4 C3 109.13(12) . . ?
C4 C5 C6 109.55(12) . . ?
C12 C6 C5 111.51(12) . . ?
C12 C6 C7 111.96(12) . . ?
C5 C6 C7 109.32(12) . . ?
C12 C6 C10 106.49(11) . . ?
C5 C6 C10 109.25(12) . . ?
C7 C6 C10 108.20(12) . . ?
C8 C7 C6 109.64(12) . . ?
C11 C8 C7 109.74(14) . . ?
C11 C8 C9 109.19(13) . . ?
C7 C8 C9 110.53(13) . . ?
C8 C9 C2 109.30(12) . . ?
C2 C10 C6 110.52(11) . . ?
C8 C11 C4 109.27(12) . . ?
O4 C12 O3 122.79(15) . . ?
O4 C12 C6 124.29(15) . . ?
O3 C12 C6 112.84(13) . . ?
N1 C13 C14 123.83(15) . . ?
C13 C14 C15 118.17(15) . . ?
C14 C15 C16 118.81(14) . . ?
C14 C15 S1 118.38(12) . . ?
C16 C15 S1 122.74(12) . . ?
C17 C16 C15 118.77(14) . . ?
N1 C17 C16 123.17(15) . . ?
N2 C18 C19 123.90(16) . . ?
C20 C19 C18 118.65(15) . . ?
C19 C20 C21 118.43(15) . . ?
C19 C20 S2 124.90(12) . . ?
C21 C20 S2 116.67(12) . . ?
C22 C21 C20 118.46(16) . . ?
N2 C22 C21 123.89(16) . . ?

loop_
_geom_bond_atom_site_label_1
_geom_bond_atom_site_label_2
_geom_bond_distance
_geom_bond_site_symmetry_2
_geom_bond_publ_flag
S1 C15 1.7839(15) . ?
S1 S2 2.0318(7) . ?
S2 C20 1.7733(16) . ?
O1 C1 1.2074(19) . ?
O2 C1 1.3228(19) . ?
O3 C12 1.316(2) . ?
O4 C12 1.2011(19) . ?
N1 C13 1.335(2) . ?
N1 C17 1.337(2) . ?
N2 C18 1.331(2) . ?
N2 C22 1.335(3) . ?
C1 C2 1.519(2) . ?
C2 C3 1.534(2) . ?
C2 C9 1.540(2) . ?
C2 C10 1.5436(19) . ?
C3 C4 1.531(2) . ?
C4 C11 1.527(2) . ?
C4 C5 1.530(2) . ?
C5 C6 1.541(2) . ?
C6 C12 1.523(2) . ?
C6 C7 1.538(2) . ?
C6 C10 1.5457(19) . ?
C7 C8 1.533(2) . ?
C8 C11 1.526(3) . ?
C8 C9 1.536(2) . ?
C13 C14 1.380(2) . ?
C14 C15 1.384(2) . ?
C15 C16 1.386(2) . ?
C16 C17 1.379(2) . ?
C18 C19 1.384(2) . ?
C19 C20 1.382(2) . ?
C20 C21 1.384(2) . ?
C21 C22 1.384(3) . ?

loop_
_geom_hbond_atom_site_label_D
_geom_hbond_atom_site_label_H
_geom_hbond_atom_site_label_A
_geom_hbond_distance_DH
_geom_hbond_distance_HA
_geom_hbond_distance_DA
_geom_hbond_angle_DHA
_geom_hbond_site_symmetry_A
O2 H2A N2 0.82 1.89 2.7082(19) 177.4 2_544
O3 H3C N1 0.82 1.89 2.7006(18) 170.9 2_554
